data_4320437
loop_
_publ_author_name
'Kin-ya Akiba'
'Ryo Nadano'
'Wataru Satoh'
'Yohsuke Yamamoto'
'Shigeru Nagase'
'Zhongping Ou'
'Xiaoyu Tan'
'Karl M. Kadish'

_publ_section_title
;
 Synthesis, Structure, Electrochemistry, and Spectroelectrochemistry of
 Hypervalent Phosphorus(V) Octaethylporphyrins and Theoretical Analysis of
 the Nature of the PO Bond in P(OEP)(CH2CH3)(O)
;
_journal_name_full 'Inorganic Chemistry'
_journal_page_first 5553
_journal_page_last 5567
_journal_paper_doi 10.1021/ic010595e
_journal_volume 40
_journal_year 2001
_chemical_formula_sum 'C40 H54 Cl N4 O6 P'
_chemical_formula_weight 753.32
_space_group_IT_number 2
_symmetry_cell_setting triclinic
_symmetry_Int_Tables_number 2
_symmetry_space_group_name_Hall '-P 1'
_symmetry_space_group_name_H-M 'P -1'
_cell_angle_alpha 67.47(4)
_cell_angle_beta 69.71(3)
_cell_angle_gamma 70.51(3)
_cell_formula_units_Z 2
_cell_length_a 11.612(4)
_cell_length_b 14.250(6)
_cell_length_c 14.417(7)
_cell_measurement_reflns_used 27
_cell_measurement_temperature 298
_cell_measurement_theta_max 35
_cell_measurement_theta_min 31
_cell_volume 2010.5(16)
_computing_data_reduction 'teXsan Ver. 1.11'
_computing_publication_material 'teXsan Ver. 1.11'
_computing_structure_refinement 'teXsan Ver. 1.10'
_computing_structure_solution SIR92
_diffrn_measured_fraction_theta_full 1.0020
_diffrn_measured_fraction_theta_max 1.0020
_diffrn_measurement_device 'Mac Science MXC3'
_diffrn_measurement_method theta/2theta
_diffrn_radiation_detector 'scintillation counter'
_diffrn_radiation_type 'Mo K\a'
_diffrn_radiation_wavelength 0.7107
_diffrn_reflns_av_R_equivalents 0.024
_diffrn_reflns_limit_h_max 15
_diffrn_reflns_limit_h_min -14
_diffrn_reflns_limit_k_max 18
_diffrn_reflns_limit_k_min -1
_diffrn_reflns_limit_l_max 18
_diffrn_reflns_limit_l_min -17
_diffrn_reflns_number 9719
_diffrn_reflns_theta_full 27.50
_diffrn_reflns_theta_max 27.50
_exptl_absorpt_coefficient_mu 1.41
_exptl_absorpt_correction_type none
_exptl_crystal_colour violet
_exptl_crystal_density_diffrn 1.244
_exptl_crystal_density_meas ?
_exptl_crystal_density_method 'not measured'
_exptl_crystal_description plate
_exptl_crystal_F_000 804.00
_exptl_crystal_size_max 1.000
_exptl_crystal_size_mid 0.900
_exptl_crystal_size_min 0.450
_refine_diff_density_max 0.60
_refine_diff_density_min -0.31
_refine_ls_extinction_method none
_refine_ls_goodness_of_fit_ref 1.263
_refine_ls_hydrogen_treatment noref
_refine_ls_number_parameters 451
_refine_ls_number_reflns 5767
_refine_ls_R_factor_gt 0.0715
_refine_ls_shift/su_max 0.0700
_refine_ls_structure_factor_coef F
_refine_ls_weighting_details 'w = 1/[\s^2^(Fo) + 0.00664|Fo|^2^]'
_refine_ls_weighting_scheme calc
_refine_ls_wR_factor_ref 0.1149
_reflns_number_gt 5767
_reflns_number_total 9245
_reflns_threshold_expression F^2^>3.0\s(F^2^)
_cod_data_source_file ic010595e_02.cif
_cod_data_source_block OEPPEt(OH)+ClO4-(2b-ClO4)
_cod_depositor_comments
;
The following automatic conversions were performed:

'_exptl_crystal_density_meas' value 'not measured' was changed to '?'
- the value is perceived as not measured.

Automatic conversion script
Id: cif_fix_values 3008 2015-01-20 13:52:24Z robertas 
;
_cod_original_cell_volume 2010(1)
_cod_original_sg_symbol_H-M 'P -1 '
_cod_original_formula_sum 'C40 H54 N4 O6 P1 Cl1'
_cod_database_code 4320437

loop_
_symmetry_equiv_pos_as_xyz
x,y,z
-x,-y,-z

loop_
_atom_site_label
_atom_site_type_symbol
_atom_site_fract_x
_atom_site_fract_y
_atom_site_fract_z
_atom_site_U_iso_or_equiv
_atom_site_adp_type
_atom_site_occupancy
_atom_site_calc_flag
_atom_site_refinement_flags
_atom_site_disorder_assembly
_atom_site_disorder_group
Cl(1) Cl 0.3147(1) 0.29886(10) 0.24945(9) 0.0669(3) Uani 1.00 d . . .
P(1) P 0.71355(7) 0.25780(6) 0.32410(6) 0.0325(2) Uani 1.00 d . . .
O(1) O 0.6583(2) 0.2075(2) 0.2692(2) 0.0403(6) Uani 1.00 d . . .
O(2) O 0.3869(4) 0.2560(4) 0.3235(3) 0.106(2) Uani 1.00 d . . .
O(3) O 0.3739(7) 0.3577(6) 0.1560(4) 0.172(3) Uani 1.00 d . . .
O(4) O 0.1995(6) 0.3586(5) 0.2871(5) 0.175(2) Uani 1.00 d . . .
O(5) O 0.2849(5) 0.2149(5) 0.2420(5) 0.143(3) Uani 1.00 d . . .
O(6) O 0.856(1) 0.093(1) 0.081(1) 0.300(6) Uiso 1.00 d . . .
N(1) N 0.5983(3) 0.3867(2) 0.2864(2) 0.0377(7) Uani 1.00 d . . .
N(2) N 0.8306(2) 0.2983(2) 0.1978(2) 0.0357(7) Uani 1.00 d . . .
N(3) N 0.8254(2) 0.1274(2) 0.3608(2) 0.0348(7) Uani 1.00 d . . .
N(4) N 0.5954(2) 0.2144(2) 0.4518(2) 0.0360(7) Uani 1.00 d . . .
C(1) C 0.7790(3) 0.3136(3) 0.3881(3) 0.0412(9) Uani 1.00 d . . .
C(2) C 0.8216(6) 0.4130(4) 0.3312(4) 0.081(2) Uani 1.00 d . . .
C(3) C 0.4981(3) 0.4329(3) 0.3523(3) 0.0443(9) Uani 1.00 d . . .
C(4) C 0.4295(4) 0.5288(3) 0.2940(3) 0.058(1) Uani 1.00 d . . .
C(5) C 0.4838(4) 0.5361(3) 0.1917(3) 0.063(1) Uani 1.00 d . . .
C(6) C 0.5931(4) 0.4510(3) 0.1863(3) 0.0453(9) Uani 1.00 d . . .
C(7) C 0.6893(4) 0.4412(3) 0.0998(3) 0.0464(9) Uani 1.00 d . . .
C(8) C 0.8058(3) 0.3727(3) 0.1058(2) 0.0409(9) Uani 1.00 d . . .
C(9) C 0.9220(4) 0.3790(3) 0.0265(3) 0.0438(9) Uani 1.00 d . . .
C(10) C 1.0175(3) 0.3129(3) 0.0721(3) 0.0428(9) Uani 1.00 d . . .
C(11) C 0.9586(3) 0.2616(3) 0.1777(2) 0.0408(9) Uani 1.00 d . . .
C(12) C 1.0195(3) 0.1748(3) 0.2447(3) 0.0419(9) Uani 1.00 d . . .
C(13) C 0.9549(3) 0.1057(3) 0.3255(2) 0.0385(8) Uani 1.00 d . . .
C(14) C 1.0081(3) -0.0026(3) 0.3714(3) 0.0426(9) Uani 1.00 d . . .
C(15) C 0.9091(3) -0.0489(3) 0.4307(3) 0.0416(9) Uani 1.00 d . . .
C(16) C 0.7957(3) 0.0325(3) 0.4270(3) 0.0384(8) Uani 1.00 d . . .
C(17) C 0.6791(3) 0.0252(3) 0.4955(3) 0.0402(8) Uani 1.00 d . . .
C(18) C 0.5867(3) 0.1127(3) 0.5117(2) 0.0385(8) Uani 1.00 d . . .
C(19) C 0.4834(3) 0.1147(3) 0.6026(3) 0.0445(9) Uani 1.00 d . . .
C(20) C 0.4319(3) 0.2160(3) 0.5981(3) 0.0446(9) Uani 1.00 d . . .
C(21) C 0.4978(3) 0.2790(3) 0.5021(2) 0.0399(9) Uani 1.00 d . . .
C(22) C 0.4588(3) 0.3842(3) 0.4577(3) 0.0460(9) Uani 1.00 d . . .
C(23) C 0.3143(6) 0.5990(4) 0.3415(4) 0.091(2) Uani 1.00 d . . .
C(24) C 0.1983(6) 0.5634(7) 0.3794(6) 0.129(3) Uani 1.00 d . . .
C(25) C 0.4389(6) 0.6173(5) 0.0955(4) 0.097(2) Uani 1.00 d . . .
C(26) C 0.4777(9) 0.7130(6) 0.0626(6) 0.125(3) Uani 1.00 d . . .
C(27) C 0.9345(5) 0.4467(3) -0.0840(3) 0.061(1) Uani 1.00 d . . .
C(28) C 0.9618(6) 0.3884(5) -0.1592(3) 0.082(2) Uani 1.00 d . . .
C(29) C 1.1566(4) 0.2917(4) 0.0254(3) 0.059(1) Uani 1.00 d . . .
C(30) C 1.2086(5) 0.1897(4) -0.0033(4) 0.083(2) Uani 1.00 d . . .
C(31) C 1.1457(4) -0.0527(3) 0.3502(3) 0.059(1) Uani 1.00 d . . .
C(32) C 1.1926(5) -0.0943(4) 0.2583(5) 0.091(2) Uani 1.00 d . . .
C(33) C 0.9130(4) -0.1618(3) 0.4897(3) 0.053(1) Uani 1.00 d . . .
C(34) C 0.8690(5) -0.2163(4) 0.4415(5) 0.076(2) Uani 1.00 d . . .
C(35) C 0.4452(4) 0.0193(3) 0.6861(3) 0.056(1) Uani 1.00 d . . .
C(36) C 0.4848(6) -0.0047(4) 0.7837(4) 0.086(2) Uani 1.00 d . . .
C(37) C 0.3253(4) 0.2624(3) 0.6762(3) 0.055(1) Uani 1.00 d . . .
C(38) C 0.3717(5) 0.3050(4) 0.7336(3) 0.074(2) Uani 1.00 d . . .
C(39) C 0.921(3) -0.052(2) 0.119(2) 0.37(1) Uiso 1.00 d . . .
C(40) C 1.0000 0.0000 0.0000 0.136(4) Uiso 1.00 d S . .
H(1) H 0.6782 0.4840 0.0283 0.0568 Uiso 1.00 calc . . .
H(2) H 1.1142 0.1605 0.2323 0.0533 Uiso 1.00 calc . . .
H(3) H 0.6625 -0.0453 0.5329 0.0464 Uiso 1.00 calc . . .
H(4) H 0.3993 0.4255 0.5037 0.0541 Uiso 1.00 calc . . .
H(5) H 0.3247 0.6130 0.4004 0.1071 Uiso 1.00 calc . . .
H(6) H 0.2964 0.6725 0.2925 0.1071 Uiso 1.00 calc . . .
H(7) H 0.4622 0.5859 0.0319 0.1322 Uiso 1.00 calc . . .
H(8) H 0.3382 0.6298 0.1042 0.1322 Uiso 1.00 calc . . .
H(9) H 0.8567 0.5008 -0.0951 0.0802 Uiso 1.00 calc . . .
H(10) H 0.9999 0.4862 -0.1104 0.0802 Uiso 1.00 calc . . .
H(11) H 1.1792 0.3497 -0.0370 0.0700 Uiso 1.00 calc . . .
H(12) H 1.2018 0.2887 0.0727 0.0700 Uiso 1.00 calc . . .
H(13) H 1.1940 -0.0015 0.3358 0.0726 Uiso 1.00 calc . . .
H(14) H 1.1668 -0.1079 0.4119 0.0726 Uiso 1.00 calc . . .
H(15) H 1.0003 -0.1978 0.4966 0.0637 Uiso 1.00 calc . . .
H(16) H 0.8630 -0.1674 0.5606 0.0637 Uiso 1.00 calc . . .
H(17) H 0.3540 0.0259 0.7073 0.0717 Uiso 1.00 calc . . .
H(18) H 0.4806 -0.0437 0.6636 0.0717 Uiso 1.00 calc . . .
H(19) H 0.2649 0.3189 0.6403 0.0644 Uiso 1.00 calc . . .
H(20) H 0.2773 0.2119 0.7261 0.0644 Uiso 1.00 calc . . .
H(21) H 0.8542 0.4339 0.3710 0.0872 Uiso 1.00 calc . . .
H(22) H 0.8868 0.4088 0.2680 0.0872 Uiso 1.00 calc . . .
H(23) H 0.7521 0.4694 0.3103 0.0872 Uiso 1.00 calc . . .
H(24) H 0.1249 0.6110 0.4092 0.1426 Uiso 1.00 calc . . .
H(25) H 0.1781 0.5587 0.3216 0.1426 Uiso 1.00 calc . . .
H(26) H 0.2076 0.4979 0.4290 0.1426 Uiso 1.00 calc . . .
H(27) H 0.5620 0.6874 0.0530 0.1611 Uiso 1.00 calc . . .
H(28) H 0.4490 0.7576 0.0058 0.1611 Uiso 1.00 calc . . .
H(29) H 0.4366 0.7326 0.1230 0.1611 Uiso 1.00 calc . . .
H(30) H 0.8992 0.3488 -0.1399 0.0891 Uiso 1.00 calc . . .
H(31) H 0.9704 0.4280 -0.2303 0.0891 Uiso 1.00 calc . . .
H(32) H 1.0424 0.3348 -0.1558 0.0891 Uiso 1.00 calc . . .
H(33) H 1.1871 0.1312 0.0565 0.0911 Uiso 1.00 calc . . .
H(34) H 1.1655 0.1924 -0.0535 0.0911 Uiso 1.00 calc . . .
H(35) H 1.2955 0.1737 -0.0335 0.0911 Uiso 1.00 calc . . .
H(36) H 1.1471 -0.1494 0.2745 0.0991 Uiso 1.00 calc . . .
H(37) H 1.1734 -0.0427 0.1983 0.0991 Uiso 1.00 calc . . .
H(38) H 1.2796 -0.1278 0.2455 0.0991 Uiso 1.00 calc . . .
H(39) H 0.7858 -0.1822 0.4358 0.0913 Uiso 1.00 calc . . .
H(40) H 0.9233 -0.2133 0.3724 0.0913 Uiso 1.00 calc . . .
H(41) H 0.8733 -0.2880 0.4803 0.0913 Uiso 1.00 calc . . .
H(42) H 0.4639 -0.0670 0.8388 0.0967 Uiso 1.00 calc . . .
H(43) H 0.5775 -0.0175 0.7689 0.0967 Uiso 1.00 calc . . .
H(44) H 0.4506 0.0518 0.8128 0.0967 Uiso 1.00 calc . . .
H(45) H 0.4288 0.2516 0.7705 0.0875 Uiso 1.00 calc . . .
H(46) H 0.4158 0.3587 0.6850 0.0875 Uiso 1.00 calc . . .
H(47) H 0.3041 0.3366 0.7817 0.0875 Uiso 1.00 calc . . .
H(48) H 0.7201 0.3229 0.4502 0.0500 Uiso 1.00 calc . . .
H(49) H 0.8546 0.2622 0.4074 0.0500 Uiso 1.00 calc . . .
H(50) H 0.5697 0.2285 0.2762 0.0783 Uiso 1.00 calc . . .

loop_
_atom_site_aniso_label
_atom_site_aniso_U_11
_atom_site_aniso_U_22
_atom_site_aniso_U_33
_atom_site_aniso_U_12
_atom_site_aniso_U_13
_atom_site_aniso_U_23
Cl(1) 0.0588(6) 0.0745(7) 0.0607(7) -0.0226(5) -0.0184(5) -0.0041(5)
P(1) 0.0336(4) 0.0355(4) 0.0242(4) -0.0097(3) -0.0051(3) -0.0051(3)
O(1) 0.037(1) 0.046(1) 0.038(1) -0.0109(10) -0.0072(10) -0.015(1)
O(2) 0.077(2) 0.151(4) 0.095(3) -0.029(3) -0.039(2) -0.026(3)
O(3) 0.226(7) 0.223(7) 0.068(3) -0.155(6) 0.002(4) 0.006(4)
O(4) 0.116(4) 0.161(5) 0.137(5) 0.056(4) -0.021(4) -0.015(4)
O(5) 0.147(5) 0.157(5) 0.176(6) -0.075(4) -0.070(4) -0.043(4)
N(1) 0.043(1) 0.037(1) 0.027(1) -0.008(1) -0.005(1) -0.007(1)
N(2) 0.037(1) 0.040(1) 0.025(1) -0.012(1) -0.006(1) -0.005(1)
N(3) 0.034(1) 0.037(1) 0.028(1) -0.009(1) -0.006(1) -0.005(1)
N(4) 0.036(1) 0.038(1) 0.027(1) -0.009(1) -0.004(1) -0.006(1)
C(1) 0.047(2) 0.049(2) 0.030(2) -0.018(2) -0.011(1) -0.007(1)
C(2) 0.130(5) 0.070(3) 0.061(3) -0.055(3) -0.034(3) -0.004(2)
C(3) 0.047(2) 0.040(2) 0.037(2) -0.006(1) -0.006(1) -0.010(1)
C(4) 0.061(2) 0.045(2) 0.045(2) 0.001(2) -0.006(2) -0.007(2)
C(5) 0.062(3) 0.055(2) 0.042(2) 0.007(2) -0.010(2) -0.004(2)
C(6) 0.052(2) 0.041(2) 0.031(2) -0.004(2) -0.012(1) -0.002(1)
C(7) 0.054(2) 0.046(2) 0.029(2) -0.008(2) -0.012(1) -0.003(1)
C(8) 0.048(2) 0.044(2) 0.024(1) -0.016(1) -0.003(1) -0.004(1)
C(9) 0.053(2) 0.045(2) 0.027(2) -0.020(2) 0.000(1) -0.007(1)
C(10) 0.044(2) 0.049(2) 0.032(2) -0.021(2) 0.002(1) -0.009(1)
C(11) 0.041(2) 0.046(2) 0.031(2) -0.015(1) -0.001(1) -0.009(1)
C(12) 0.035(2) 0.050(2) 0.036(2) -0.010(1) -0.007(1) -0.009(1)
C(13) 0.034(2) 0.046(2) 0.031(2) -0.007(1) -0.008(1) -0.009(1)
C(14) 0.041(2) 0.049(2) 0.033(2) -0.007(1) -0.012(1) -0.008(1)
C(15) 0.044(2) 0.041(2) 0.034(2) -0.005(1) -0.014(1) -0.005(1)
C(16) 0.039(2) 0.040(2) 0.034(2) -0.009(1) -0.011(1) -0.008(1)
C(17) 0.041(2) 0.039(2) 0.033(2) -0.015(1) -0.005(1) -0.003(1)
C(18) 0.039(2) 0.040(2) 0.032(2) -0.015(1) -0.005(1) -0.006(1)
C(19) 0.042(2) 0.049(2) 0.037(2) -0.018(2) -0.003(1) -0.007(1)
C(20) 0.042(2) 0.053(2) 0.036(2) -0.018(2) 0.001(1) -0.014(1)
C(21) 0.041(2) 0.044(2) 0.031(2) -0.010(1) -0.004(1) -0.012(1)
C(22) 0.049(2) 0.046(2) 0.035(2) -0.007(2) -0.001(1) -0.017(1)
C(23) 0.097(4) 0.056(3) 0.065(3) 0.023(3) -0.003(3) -0.010(2)
C(24) 0.062(4) 0.179(8) 0.106(5) 0.033(4) -0.018(4) -0.056(5)
C(25) 0.093(4) 0.072(3) 0.062(3) 0.017(3) -0.006(3) 0.002(3)
C(26) 0.156(7) 0.097(5) 0.092(5) -0.021(5) -0.038(5) 0.003(4)
C(27) 0.077(3) 0.059(2) 0.027(2) -0.024(2) -0.002(2) 0.003(2)
C(28) 0.101(4) 0.105(4) 0.033(2) -0.026(3) -0.015(2) -0.013(2)
C(29) 0.046(2) 0.072(3) 0.040(2) -0.023(2) 0.010(2) -0.009(2)
C(30) 0.065(3) 0.078(3) 0.063(3) -0.009(2) 0.019(2) -0.014(2)
C(31) 0.041(2) 0.059(2) 0.061(2) 0.000(2) -0.015(2) -0.008(2)
C(32) 0.063(3) 0.078(3) 0.104(4) 0.004(3) 0.003(3) -0.039(3)
C(33) 0.054(2) 0.042(2) 0.053(2) -0.005(2) -0.020(2) -0.001(2)
C(34) 0.078(3) 0.053(2) 0.095(4) -0.010(2) -0.029(3) -0.020(3)
C(35) 0.053(2) 0.052(2) 0.048(2) -0.024(2) 0.005(2) -0.003(2)
C(36) 0.107(4) 0.077(3) 0.052(3) -0.031(3) -0.019(3) 0.012(2)
C(37) 0.048(2) 0.057(2) 0.042(2) -0.015(2) 0.012(2) -0.015(2)
C(38) 0.091(4) 0.086(3) 0.043(2) -0.026(3) 0.004(2) -0.031(2)

loop_
_atom_type_symbol
_atom_type_description
_atom_type_scat_dispersion_real
_atom_type_scat_dispersion_imag
_atom_type_scat_source
C C 0.003 0.002
;International Tables for Crystallography
(1992, Vol. C, Tables 4.2.6.8 and 6.1.1.1)
;
H H 0.000 0.000
;International Tables for Crystallography
(1992, Vol. C, Table 6.1.1.2)
;
N N 0.006 0.003
;International Tables for Crystallography
(1992, Vol. C, Tables 4.2.6.8 and 6.1.1.1)
;
O O 0.011 0.006
;International Tables for Crystallography
(1992, Vol. C, Tables 4.2.6.8 and 6.1.1.1)
;
Cl Cl 0.148 0.159
;International Tables for Crystallography
(1992, Vol. C, Tables 4.2.6.8 and 6.1.1.1)
;
P P 0.102 0.094
;International Tables for Crystallography
(1992, Vol. C, Tables 4.2.6.8 and 6.1.1.1)
;

loop_
_geom_angle_atom_site_label_1
_geom_angle_atom_site_label_2
_geom_angle_atom_site_label_3
_geom_angle
_geom_angle_site_symmetry_1
_geom_angle_site_symmetry_2
_geom_angle_site_symmetry_3
_geom_angle_publ_flag
O(2) Cl(1) O(3) 113.2(4) . . . yes
O(2) Cl(1) O(4) 110.0(4) . . . yes
O(2) Cl(1) O(5) 106.5(3) . . . yes
O(3) Cl(1) O(4) 109.5(5) . . . yes
O(3) Cl(1) O(5) 113.0(4) . . . yes
O(4) Cl(1) O(5) 104.3(5) . . . yes
O(1) P(1) N(1) 90.4(1) . . . yes
O(1) P(1) N(2) 88.8(1) . . . yes
O(1) P(1) N(3) 87.9(1) . . . yes
O(1) P(1) N(4) 90.4(1) . . . yes
O(1) P(1) C(1) 179.0(1) . . . yes
N(1) P(1) N(2) 90.1(1) . . . yes
N(1) P(1) N(3) 178.2(1) . . . yes
N(1) P(1) N(4) 90.6(1) . . . yes
N(1) P(1) C(1) 90.6(1) . . . yes
N(2) P(1) N(3) 90.3(1) . . . yes
N(2) P(1) N(4) 179.0(1) . . . yes
N(2) P(1) C(1) 91.3(1) . . . yes
N(3) P(1) N(4) 88.9(1) . . . yes
N(3) P(1) C(1) 91.1(1) . . . yes
N(4) P(1) C(1) 89.5(1) . . . yes
P(1) N(1) C(3) 126.7(2) . . . yes
P(1) N(1) C(6) 126.9(2) . . . yes
C(3) N(1) C(6) 106.2(3) . . . yes
P(1) N(2) C(8) 127.4(2) . . . yes
P(1) N(2) C(11) 126.6(2) . . . yes
C(8) N(2) C(11) 106.1(3) . . . yes
P(1) N(3) C(13) 126.5(2) . . . yes
P(1) N(3) C(16) 127.8(2) . . . yes
C(13) N(3) C(16) 105.7(3) . . . yes
P(1) N(4) C(18) 127.5(2) . . . yes
P(1) N(4) C(21) 126.1(2) . . . yes
C(18) N(4) C(21) 106.3(3) . . . yes
P(1) C(1) C(2) 120.8(3) . . . yes
N(1) C(3) C(4) 110.2(3) . . . yes
N(1) C(3) C(22) 123.5(3) . . . yes
C(4) C(3) C(22) 125.4(3) . . . yes
C(3) C(4) C(5) 106.5(3) . . . yes
C(3) C(4) C(23) 124.3(4) . . . yes
C(5) C(4) C(23) 129.0(4) . . . yes
C(4) C(5) C(6) 107.7(3) . . . yes
C(4) C(5) C(25) 128.4(4) . . . yes
C(6) C(5) C(25) 123.8(4) . . . yes
N(1) C(6) C(5) 109.0(3) . . . yes
N(1) C(6) C(7) 123.5(3) . . . yes
C(5) C(6) C(7) 126.7(3) . . . yes
C(6) C(7) C(8) 122.5(3) . . . yes
N(2) C(8) C(7) 123.4(3) . . . yes
N(2) C(8) C(9) 109.6(3) . . . yes
C(7) C(8) C(9) 126.1(3) . . . yes
C(8) C(9) C(10) 106.9(3) . . . yes
C(8) C(9) C(27) 125.8(3) . . . yes
C(10) C(9) C(27) 127.3(3) . . . yes
C(9) C(10) C(11) 106.8(3) . . . yes
C(9) C(10) C(29) 129.0(3) . . . yes
C(11) C(10) C(29) 124.2(3) . . . yes
N(2) C(11) C(10) 110.5(3) . . . yes
N(2) C(11) C(12) 123.6(3) . . . yes
C(10) C(11) C(12) 125.1(3) . . . yes
C(11) C(12) C(13) 121.7(3) . . . yes
N(3) C(13) C(12) 123.2(3) . . . yes
N(3) C(13) C(14) 110.4(3) . . . yes
C(12) C(13) C(14) 125.5(3) . . . yes
C(13) C(14) C(15) 107.0(3) . . . yes
C(13) C(14) C(31) 124.6(3) . . . yes
C(15) C(14) C(31) 128.3(3) . . . yes
C(14) C(15) C(16) 106.8(3) . . . yes
C(14) C(15) C(33) 128.4(3) . . . yes
C(16) C(15) C(33) 124.8(3) . . . yes
N(3) C(16) C(15) 109.9(3) . . . yes
N(3) C(16) C(17) 123.2(3) . . . yes
C(15) C(16) C(17) 125.2(3) . . . yes
C(16) C(17) C(18) 122.0(3) . . . yes
N(4) C(18) C(17) 123.6(3) . . . yes
N(4) C(18) C(19) 109.5(3) . . . yes
C(17) C(18) C(19) 125.7(3) . . . yes
C(18) C(19) C(20) 107.0(3) . . . yes
C(18) C(19) C(35) 124.8(3) . . . yes
C(20) C(19) C(35) 128.2(3) . . . yes
C(19) C(20) C(21) 108.0(3) . . . yes
C(19) C(20) C(37) 129.2(3) . . . yes
C(21) C(20) C(37) 122.8(3) . . . yes
N(4) C(21) C(20) 109.1(3) . . . yes
N(4) C(21) C(22) 123.8(3) . . . yes
C(20) C(21) C(22) 126.2(3) . . . yes
C(3) C(22) C(21) 122.7(3) . . . yes
C(4) C(23) C(24) 115.8(6) . . . yes
C(5) C(25) C(26) 113.0(6) . . . yes
C(9) C(27) C(28) 113.9(4) . . . yes
C(10) C(29) C(30) 113.1(4) . . . yes
C(14) C(31) C(32) 113.3(4) . . . yes
C(15) C(33) C(34) 113.8(3) . . . yes
C(19) C(35) C(36) 112.8(4) . . . yes
C(20) C(37) C(38) 112.3(4) . . . yes
C(39) C(40) C(39) 180.0 . . 2_755 yes

loop_
_geom_bond_atom_site_label_1
_geom_bond_atom_site_label_2
_geom_bond_distance
_geom_bond_site_symmetry_1
_geom_bond_site_symmetry_2
_geom_bond_publ_flag
Cl(1) O(2) 1.412(4) . . yes
Cl(1) O(3) 1.366(5) . . yes
Cl(1) O(4) 1.378(5) . . yes
Cl(1) O(5) 1.401(5) . . yes
P(1) O(1) 1.627(2) . . yes
P(1) N(1) 1.886(3) . . yes
P(1) N(2) 1.870(3) . . yes
P(1) N(3) 1.879(3) . . yes
P(1) N(4) 1.896(3) . . yes
P(1) C(1) 1.874(4) . . yes
N(1) C(3) 1.376(4) . . yes
N(1) C(6) 1.392(4) . . yes
N(2) C(8) 1.397(4) . . yes
N(2) C(11) 1.366(4) . . yes
N(3) C(13) 1.377(4) . . yes
N(3) C(16) 1.397(4) . . yes
N(4) C(18) 1.391(4) . . yes
N(4) C(21) 1.381(4) . . yes
C(1) C(2) 1.490(6) . . yes
C(3) C(4) 1.438(5) . . yes
C(3) C(22) 1.386(5) . . yes
C(4) C(5) 1.365(6) . . yes
C(4) C(23) 1.502(6) . . yes
C(5) C(6) 1.437(5) . . yes
C(5) C(25) 1.551(6) . . yes
C(6) C(7) 1.373(5) . . yes
C(7) C(8) 1.387(5) . . yes
C(8) C(9) 1.438(5) . . yes
C(9) C(10) 1.372(5) . . yes
C(9) C(27) 1.498(5) . . yes
C(10) C(11) 1.441(4) . . yes
C(10) C(29) 1.493(5) . . yes
C(11) C(12) 1.392(5) . . yes
C(12) C(13) 1.377(5) . . yes
C(13) C(14) 1.438(5) . . yes
C(14) C(15) 1.372(5) . . yes
C(14) C(31) 1.492(5) . . yes
C(15) C(16) 1.437(5) . . yes
C(15) C(33) 1.497(5) . . yes
C(16) C(17) 1.381(5) . . yes
C(17) C(18) 1.384(5) . . yes
C(18) C(19) 1.440(5) . . yes
C(19) C(20) 1.351(5) . . yes
C(19) C(35) 1.507(5) . . yes
C(20) C(21) 1.442(5) . . yes
C(20) C(37) 1.515(5) . . yes
C(21) C(22) 1.368(5) . . yes
C(23) C(24) 1.45(1) . . yes
C(25) C(26) 1.43(1) . . yes
C(27) C(28) 1.497(7) . . yes
C(29) C(30) 1.534(7) . . yes
C(31) C(32) 1.513(8) . . yes
C(33) C(34) 1.507(7) . . yes
C(35) C(36) 1.511(7) . . yes
C(37) C(38) 1.503(7) . . yes
C(39) C(40) 1.65(3) . . yes

loop_
_geom_contact_atom_site_label_1
_geom_contact_atom_site_label_2
_geom_contact_distance
_geom_contact_site_symmetry_1
_geom_contact_site_symmetry_2
_geom_contact_publ_flag
O(1) O(2) 2.876(5) . . ?
O(1) O(6) 3.44(1) . . ?
O(1) C(35) 3.572(5) . 2_656 ?
O(2) N(4) 3.308(5) . . ?
O(2) N(1) 3.341(5) . . ?
O(2) C(3) 3.398(6) . . ?
O(2) C(21) 3.410(5) . . ?
O(2) C(22) 3.553(6) . . ?
O(3) C(26) 3.38(1) . 2_665 ?
O(3) C(6) 3.452(8) . . ?
O(3) C(5) 3.462(8) . . ?
O(3) C(25) 3.472(8) . 2_665 ?
O(4) C(33) 3.541(8) . 2_656 ?
O(4) C(28) 3.564(8) . 2_665 ?
O(4) C(27) 3.571(7) . 2_665 ?
O(4) C(34) 3.591(9) . 2_656 ?
O(5) C(12) 3.301(6) . 1_455 ?
O(5) C(36) 3.328(9) . 2_656 ?
O(5) C(29) 3.562(7) . 1_455 ?
O(6) C(39) 3.24(3) . 2_755 ?
C(34) C(37) 3.591(7) . 2_656 ?
C(39) C(39) 3.31(6) . 2_755 ?
